data_7100217
loop_
_publ_author_name
'Elena Rybak-Akimova'
'Bruce M. Foxman'
'L.Que Junior'
'Sonia Taktak'

_publ_section_title
;
Ortho-hydroxylation of benzoic acids with hydrogen
peroxide at a non-heme iron center
;
_journal_name_full 'Chemical Communications'
_journal_paper_doi 10.1039/b508004e
_journal_year 2005
_chemical_formula_moiety '2(C23 H26 Fe N4 O3), 2(Cl O4), 3(H2 O)'
_chemical_formula_sum 'C46 H58 Cl2 Fe2 N8 O17'
_chemical_formula_weight 1177.60
_space_group_IT_number 14
_symmetry_cell_setting monoclinic
_symmetry_space_group_name_Hall '-P 2ybc'
_symmetry_space_group_name_H-M 'P 1 21/c 1'
_cell_angle_alpha 90.00
_cell_angle_beta 101.599(7)
_cell_angle_gamma 90.00
_cell_formula_units_Z 4
_cell_length_a 15.874(5)
_cell_length_b 11.407(4)
_cell_length_c 29.333(10)
_cell_measurement_temperature 193(2)
_cell_volume 5203(3)
_diffrn_ambient_temperature 193(2)
_exptl_crystal_density_diffrn 1.503
_cod_depositor_comments
;
The following automatic conversions were performed:
'_symmetry_cell_setting' value 'Monoclinic' changed to 'monoclinic'
according to '/home/saulius/struct/CIF-dictionaries/cif_core.dic'
dictionary named 'cif_core.dic' version 2.4.1 from 2010-06-29.

Automatic conversion script
Id: cif_fix_enum 1527 2010-12-29 10:47:43Z saulius 
;
_cod_original_sg_symbol_H-M 'P 21/c'
_cod_database_code 7100217

loop_
_symmetry_equiv_pos_as_xyz
'x, y, z'
'-x, y+1/2, -z+1/2'
'-x, -y, -z'
'x, -y-1/2, z-1/2'

loop_
_atom_site_label
_atom_site_type_symbol
_atom_site_fract_x
_atom_site_fract_y
_atom_site_fract_z
_atom_site_U_iso_or_equiv
_atom_site_adp_type
_atom_site_occupancy
_atom_site_symmetry_multiplicity
_atom_site_calc_flag
_atom_site_refinement_flags
_atom_site_disorder_assembly
_atom_site_disorder_group
Fe1 Fe 0.09936(4) 0.19544(6) 0.14468(2) 0.02530(17) Uani 1 1 d . . .
Fe2 Fe 0.42031(4) 0.74306(6) 0.35763(2) 0.02674(18) Uani 1 1 d . . .
N1 N 0.1891(2) 0.0569(4) 0.17140(13) 0.0304(10) Uani 1 1 d . . .
N2 N 0.0591(2) 0.0506(3) 0.09729(13) 0.0274(9) Uani 1 1 d . . .
N3 N 0.1680(2) 0.2490(4) 0.09000(14) 0.0317(9) Uani 1 1 d . . .
N4 N 0.0195(3) 0.3287(4) 0.10728(14) 0.0317(10) Uani 1 1 d . . .
N5 N 0.3168(2) 0.8648(4) 0.33991(13) 0.0278(9) Uani 1 1 d . . .
N6 N 0.4218(2) 0.7475(4) 0.43220(14) 0.0370(10) Uani 1 1 d . . .
N7 N 0.3056(2) 0.6364(4) 0.35588(14) 0.0308(10) Uani 1 1 d . . .
N8 N 0.5089(2) 0.6065(4) 0.38528(14) 0.0359(10) Uani 1 1 d . . .
C1 C 0.2651(3) 0.0691(5) 0.20199(17) 0.0363(13) Uani 1 1 d . . .
H1 H 0.2854 0.1456 0.2112 0.044 Uiso 1 1 calc R . .
C2 C 0.3127(3) -0.0256(6) 0.21979(17) 0.0409(14) Uani 1 1 d . . .
H2 H 0.3655 -0.0148 0.2413 0.049 Uiso 1 1 calc R . .
C3 C 0.2847(3) -0.1359(6) 0.20685(18) 0.0429(14) Uani 1 1 d . . .
H3 H 0.3177 -0.2023 0.2192 0.051 Uiso 1 1 calc R . .
C4 C 0.2080(3) -0.1502(5) 0.17562(17) 0.0353(12) Uani 1 1 d . . .
H4 H 0.1872 -0.2262 0.1661 0.042 Uiso 1 1 calc R . .
C5 C 0.1622(3) -0.0515(5) 0.15857(16) 0.0316(12) Uani 1 1 d . . .
C6 C 0.0762(3) -0.0584(4) 0.12533(18) 0.0336(12) Uani 1 1 d . . .
H6A H 0.0758 -0.1264 0.1043 0.040 Uiso 1 1 calc R . .
H6B H 0.0301 -0.0702 0.1432 0.040 Uiso 1 1 calc R . .
C7 C -0.0334(3) 0.0528(5) 0.07513(18) 0.0403(13) Uani 1 1 d . . .
H7A H -0.0481 -0.0185 0.0566 0.060 Uiso 1 1 calc R . .
H7B H -0.0452 0.1217 0.0549 0.060 Uiso 1 1 calc R . .
H7C H -0.0679 0.0568 0.0992 0.060 Uiso 1 1 calc R . .
C8 C 0.1141(3) 0.0543(5) 0.06152(17) 0.0362(12) Uani 1 1 d . . .
H8A H 0.0862 0.0094 0.0337 0.043 Uiso 1 1 calc R . .
H8B H 0.1705 0.0176 0.0742 0.043 Uiso 1 1 calc R . .
C9 C 0.1272(3) 0.1794(5) 0.04812(17) 0.0355(12) Uani 1 1 d . . .
H9A H 0.1644 0.1814 0.0248 0.043 Uiso 1 1 calc R . .
H9B H 0.0710 0.2146 0.0339 0.043 Uiso 1 1 calc R . .
C10 C 0.2629(3) 0.2292(5) 0.1011(2) 0.0459(15) Uani 1 1 d . . .
H10A H 0.2879 0.2694 0.1302 0.069 Uiso 1 1 calc R . .
H10B H 0.2884 0.2604 0.0758 0.069 Uiso 1 1 calc R . .
H10C H 0.2747 0.1450 0.1045 0.069 Uiso 1 1 calc R . .
C11 C 0.1508(3) 0.3759(5) 0.08183(19) 0.0411(14) Uani 1 1 d . . .
H11A H 0.1626 0.3981 0.0511 0.049 Uiso 1 1 calc R . .
H11B H 0.1896 0.4219 0.1059 0.049 Uiso 1 1 calc R . .
C12 C 0.0593(3) 0.4043(5) 0.08324(17) 0.0357(12) Uani 1 1 d . . .
C13 C 0.0177(4) 0.5035(5) 0.06296(19) 0.0496(15) Uani 1 1 d . . .
H13 H 0.0464 0.5563 0.0462 0.060 Uiso 1 1 calc R . .
C14 C -0.0669(4) 0.5253(5) 0.0675(2) 0.0535(17) Uani 1 1 d . . .
H14 H -0.0964 0.5930 0.0538 0.064 Uiso 1 1 calc R . .
C15 C -0.1063(4) 0.4486(5) 0.09158(19) 0.0473(15) Uani 1 1 d . . .
H15 H -0.1638 0.4619 0.0950 0.057 Uiso 1 1 calc R . .
C16 C -0.0622(3) 0.3517(5) 0.11101(18) 0.0384(13) Uani 1 1 d . . .
H16 H -0.0904 0.2985 0.1279 0.046 Uiso 1 1 calc R . .
C17 C 0.0239(3) 0.1790(4) 0.22562(16) 0.0250(10) Uani 1 1 d . . .
C18 C -0.0297(3) 0.1179(4) 0.24964(17) 0.0304(12) Uani 1 1 d . . .
H18 H -0.0686 0.0617 0.2333 0.036 Uiso 1 1 calc R . .
C19 C -0.0283(3) 0.1361(5) 0.29607(18) 0.0353(13) Uani 1 1 d . . .
H19 H -0.0653 0.0921 0.3113 0.042 Uiso 1 1 calc R . .
C20 C 0.0268(3) 0.2180(5) 0.32073(18) 0.0389(13) Uani 1 1 d . . .
H20 H 0.0284 0.2303 0.3529 0.047 Uiso 1 1 calc R . .
C21 C 0.0798(3) 0.2821(4) 0.29753(17) 0.0347(12) Uani 1 1 d . . .
H21 H 0.1167 0.3400 0.3142 0.042 Uiso 1 1 calc R . .
C22 C 0.0805(3) 0.2641(4) 0.25080(15) 0.0253(10) Uani 1 1 d . . .
C23 C 0.1437(3) 0.3344(4) 0.23023(17) 0.0262(11) Uani 1 1 d . . .
C24 C 0.3235(3) 0.9828(5) 0.34326(17) 0.0352(12) Uani 1 1 d . . .
H24 H 0.3761 1.0170 0.3586 0.042 Uiso 1 1 calc R . .
C25 C 0.2552(4) 1.0540(5) 0.3248(2) 0.0460(15) Uani 1 1 d . . .
H25 H 0.2602 1.1368 0.3278 0.055 Uiso 1 1 calc R . .
C26 C 0.1797(3) 1.0040(6) 0.3020(2) 0.0459(15) Uani 1 1 d . . .
H26 H 0.1325 1.0521 0.2885 0.055 Uiso 1 1 calc R . .
C27 C 0.1728(3) 0.8845(5) 0.29892(18) 0.0377(13) Uani 1 1 d . . .
H27 H 0.1207 0.8493 0.2833 0.045 Uiso 1 1 calc R . .
C28 C 0.2418(3) 0.8155(5) 0.31862(16) 0.0305(11) Uani 1 1 d . . .
C29 C 0.2398(3) 0.6846(5) 0.31785(18) 0.0360(12) Uani 1 1 d . . .
H29A H 0.1822 0.6569 0.3212 0.043 Uiso 1 1 calc R . .
H29B H 0.2504 0.6562 0.2876 0.043 Uiso 1 1 calc R . .
C30 C 0.3167(3) 0.5104(5) 0.3462(2) 0.0467(15) Uani 1 1 d . . .
H30A H 0.3379 0.5023 0.3172 0.070 Uiso 1 1 calc R . .
H30B H 0.2613 0.4702 0.3431 0.070 Uiso 1 1 calc R . .
H30C H 0.3583 0.4756 0.3718 0.070 Uiso 1 1 calc R . .
C31 C 0.2816(3) 0.6547(5) 0.40186(18) 0.0398(14) Uani 1 1 d . . .
H31A H 0.2416 0.5921 0.4073 0.048 Uiso 1 1 calc R . .
H31B H 0.2517 0.7309 0.4019 0.048 Uiso 1 1 calc R . .
C32 C 0.3605(3) 0.6533(5) 0.44024(18) 0.0439(14) Uani 1 1 d . . .
H32A H 0.3438 0.6660 0.4706 0.053 Uiso 1 1 calc R . .
H32B H 0.3890 0.5759 0.4411 0.053 Uiso 1 1 calc R . .
C33 C 0.3998(4) 0.8615(6) 0.45130(19) 0.0530(16) Uani 1 1 d . . .
H33A H 0.4369 0.9231 0.4428 0.079 Uiso 1 1 calc R . .
H33B H 0.4086 0.8562 0.4853 0.079 Uiso 1 1 calc R . .
H33C H 0.3395 0.8805 0.4384 0.079 Uiso 1 1 calc R . .
C34 C 0.5107(3) 0.7152(6) 0.45569(18) 0.0477(16) Uani 1 1 d . . .
H34A H 0.5116 0.6939 0.4885 0.057 Uiso 1 1 calc R . .
H34B H 0.5496 0.7829 0.4554 0.057 Uiso 1 1 calc R . .
C35 C 0.5406(3) 0.6141(6) 0.43095(19) 0.0432(14) Uani 1 1 d . . .
C36 C 0.6002(3) 0.5330(6) 0.4530(2) 0.0539(17) Uani 1 1 d . . .
H36 H 0.6245 0.5405 0.4852 0.065 Uiso 1 1 calc R . .
C37 C 0.6235(4) 0.4419(6) 0.4277(3) 0.064(2) Uani 1 1 d . . .
H37 H 0.6628 0.3843 0.4426 0.077 Uiso 1 1 calc R . .
C38 C 0.5903(4) 0.4340(6) 0.3812(2) 0.0580(18) Uani 1 1 d . . .
H38 H 0.6064 0.3715 0.3634 0.070 Uiso 1 1 calc R . .
C39 C 0.5335(3) 0.5172(5) 0.3608(2) 0.0452(15) Uani 1 1 d . . .
H39 H 0.5105 0.5122 0.3284 0.054 Uiso 1 1 calc R . .
C40 C 0.4823(3) 0.7303(4) 0.27171(16) 0.0266(11) Uani 1 1 d . . .
C41 C 0.4772(3) 0.6751(5) 0.22890(18) 0.0351(12) Uani 1 1 d . . .
H41 H 0.4331 0.6190 0.2189 0.042 Uiso 1 1 calc R . .
C42 C 0.5349(4) 0.7002(5) 0.2007(2) 0.0454(14) Uani 1 1 d . . .
H42 H 0.5304 0.6623 0.1714 0.054 Uiso 1 1 calc R . .
C43 C 0.5990(4) 0.7809(5) 0.2156(2) 0.0462(15) Uani 1 1 d . . .
H43 H 0.6396 0.7979 0.1967 0.055 Uiso 1 1 calc R . .
C44 C 0.6050(3) 0.8368(5) 0.25725(19) 0.0388(13) Uani 1 1 d . . .
H44 H 0.6498 0.8921 0.2668 0.047 Uiso 1 1 calc R . .
C45 C 0.5469(3) 0.8149(4) 0.28633(17) 0.0286(11) Uani 1 1 d . . .
C46 C 0.5587(3) 0.8815(4) 0.33116(17) 0.0292(11) Uani 1 1 d . . .
O1 O 0.01832(19) 0.1558(3) 0.18073(11) 0.0299(8) Uani 1 1 d . . .
O2 O 0.1594(2) 0.3034(3) 0.18991(11) 0.0323(8) Uani 1 1 d . . .
O3 O 0.1809(2) 0.4181(3) 0.25144(12) 0.0361(8) Uani 1 1 d . . .
O4 O 0.42304(19) 0.7015(3) 0.29619(11) 0.0325(8) Uani 1 1 d . . .
O5 O 0.50642(19) 0.8615(3) 0.35950(11) 0.0358(9) Uani 1 1 d . . .
O6 O 0.6157(2) 0.9542(3) 0.34126(13) 0.0407(9) Uani 1 1 d . . .
Cl1 Cl 0.7362(2) 0.7098(5) 0.55786(18) 0.0488(14) Uani 0.570(11) 1 d PDU A 1
O7 O 0.7818(8) 0.7476(15) 0.6014(4) 0.150(6) Uani 0.570(11) 1 d PDU A 1
O8 O 0.7352(9) 0.7863(11) 0.5207(4) 0.100(4) Uani 0.570(11) 1 d PDU A 1
O9 O 0.6503(4) 0.6764(7) 0.5620(3) 0.064(3) Uani 0.570(11) 1 d PDU A 1
O10 O 0.7746(5) 0.5994(8) 0.5458(4) 0.078(4) Uani 0.570(11) 1 d PDU A 1
Cl1A Cl 0.7573(9) 0.7108(10) 0.5655(4) 0.139(5) Uani 0.430(11) 1 d PDU A 2
O7A O 0.7137(15) 0.751(2) 0.5963(7) 0.246(11) Uani 0.430(11) 1 d PDU A 2
O8A O 0.7541(19) 0.793(2) 0.5345(9) 0.204(12) Uani 0.430(11) 1 d PDU A 2
O9A O 0.8301(14) 0.678(2) 0.5838(8) 0.230(11) Uani 0.430(11) 1 d PDU A 2
O10A O 0.7086(17) 0.6235(18) 0.5445(8) 0.241(13) Uani 0.430(11) 1 d PDU A 2
Cl2 Cl 0.17039(7) 0.73792(12) 0.02378(5) 0.0376(3) Uani 1 1 d . . .
O11 O 0.1965(3) 0.6196(5) 0.0196(2) 0.0952(18) Uani 1 1 d . . .
O12 O 0.0791(2) 0.7444(4) 0.01463(16) 0.0661(14) Uani 1 1 d . . .
O13 O 0.2037(3) 0.7722(5) 0.07006(15) 0.0739(14) Uani 1 1 d . . .
O14 O 0.2023(3) 0.8126(5) -0.00669(17) 0.0903(18) Uani 1 1 d . . .
O15 O 0.2438(2) 0.5759(3) 0.19099(16) 0.0632(13) Uani 1 1 d . . .
H15A H 0.2172 0.5293 0.2052 0.095 Uiso 1 1 d R . .
H15B H 0.2693 0.5378 0.1733 0.095 Uiso 1 1 d R . .
O16 O 0.3762(4) 0.5773(11) 0.0756(3) 0.288(8) Uani 1 1 d . . .
H16A H 0.3753 0.5378 0.0992 0.432 Uiso 1 1 d R . .
H16B H 0.3260 0.5878 0.0594 0.432 Uiso 1 1 d R . .
O17 O 0.5362(4) 0.6443(8) 0.0826(3) 0.168(3) Uani 1 1 d . . .
H17B H 0.5461 0.6832 0.0600 0.252 Uiso 1 1 d R . .
H17A H 0.4869 0.6190 0.0764 0.252 Uiso 1 1 d R . .

loop_
_atom_site_aniso_label
_atom_site_aniso_U_11
_atom_site_aniso_U_22
_atom_site_aniso_U_33
_atom_site_aniso_U_23
_atom_site_aniso_U_13
_atom_site_aniso_U_12
Fe1 0.0257(3) 0.0265(4) 0.0235(4) -0.0002(3) 0.0045(3) -0.0033(3)
Fe2 0.0177(3) 0.0359(4) 0.0256(4) 0.0036(3) 0.0017(3) -0.0003(3)
N1 0.031(2) 0.033(3) 0.026(2) 0.0011(19) 0.0018(17) 0.0006(19)
N2 0.026(2) 0.030(2) 0.024(2) 0.0025(18) -0.0002(17) -0.0016(17)
N3 0.030(2) 0.034(3) 0.033(2) -0.001(2) 0.0104(18) -0.0032(19)
N4 0.038(2) 0.030(3) 0.028(2) 0.0058(18) 0.0091(18) 0.0006(19)
N5 0.0242(19) 0.031(3) 0.028(2) 0.0016(18) 0.0047(17) -0.0009(17)
N6 0.033(2) 0.052(3) 0.025(2) 0.004(2) 0.0037(17) 0.004(2)
N7 0.026(2) 0.032(3) 0.035(2) 0.0043(19) 0.0066(18) 0.0003(18)
N8 0.023(2) 0.052(3) 0.032(3) 0.008(2) 0.0047(18) 0.007(2)
C1 0.029(3) 0.050(4) 0.028(3) -0.006(2) -0.001(2) 0.000(2)
C2 0.027(3) 0.066(4) 0.026(3) 0.001(3) -0.002(2) 0.008(3)
C3 0.040(3) 0.056(4) 0.034(3) 0.010(3) 0.011(2) 0.019(3)
C4 0.043(3) 0.032(3) 0.033(3) 0.002(2) 0.014(2) 0.004(2)
C5 0.035(3) 0.037(3) 0.024(3) 0.001(2) 0.006(2) 0.002(2)
C6 0.035(3) 0.025(3) 0.038(3) -0.001(2) 0.000(2) -0.002(2)
C7 0.034(3) 0.045(4) 0.038(3) 0.001(3) -0.004(2) -0.003(2)
C8 0.046(3) 0.034(3) 0.027(3) -0.006(2) 0.004(2) -0.001(2)
C9 0.037(3) 0.045(4) 0.026(3) -0.001(2) 0.009(2) 0.003(2)
C10 0.032(3) 0.060(4) 0.048(4) -0.006(3) 0.012(2) -0.008(3)
C11 0.046(3) 0.042(4) 0.038(3) -0.001(3) 0.017(3) -0.016(3)
C12 0.046(3) 0.032(3) 0.030(3) 0.001(2) 0.010(2) -0.005(2)
C13 0.079(4) 0.032(3) 0.039(3) 0.004(3) 0.015(3) -0.009(3)
C14 0.077(4) 0.036(4) 0.044(4) 0.002(3) 0.002(3) 0.017(3)
C15 0.053(3) 0.052(4) 0.039(3) 0.005(3) 0.014(3) 0.010(3)
C16 0.037(3) 0.043(4) 0.036(3) 0.006(3) 0.010(2) 0.004(2)
C17 0.022(2) 0.026(3) 0.027(3) 0.009(2) 0.0022(19) 0.007(2)
C18 0.017(2) 0.035(3) 0.038(3) 0.009(2) 0.003(2) 0.004(2)
C19 0.028(3) 0.040(3) 0.040(3) 0.015(3) 0.013(2) 0.010(2)
C20 0.054(3) 0.038(3) 0.030(3) 0.006(2) 0.021(3) 0.007(3)
C21 0.042(3) 0.028(3) 0.035(3) -0.004(2) 0.011(2) 0.004(2)
C22 0.028(2) 0.024(3) 0.025(3) 0.004(2) 0.0078(19) 0.008(2)
C23 0.022(2) 0.026(3) 0.030(3) 0.006(2) 0.003(2) 0.006(2)
C24 0.038(3) 0.033(3) 0.036(3) 0.002(2) 0.009(2) -0.003(2)
C25 0.061(4) 0.033(3) 0.050(4) 0.008(3) 0.025(3) 0.007(3)
C26 0.030(3) 0.055(4) 0.055(4) 0.019(3) 0.014(3) 0.018(3)
C27 0.022(2) 0.050(4) 0.040(3) 0.011(3) 0.005(2) 0.004(2)
C28 0.022(2) 0.044(3) 0.025(3) 0.002(2) 0.0033(19) -0.001(2)
C29 0.025(2) 0.035(3) 0.046(3) -0.001(3) 0.002(2) -0.003(2)
C30 0.042(3) 0.038(4) 0.061(4) 0.004(3) 0.010(3) -0.001(3)
C31 0.027(3) 0.047(4) 0.049(4) 0.016(3) 0.016(2) 0.001(2)
C32 0.040(3) 0.057(4) 0.038(3) 0.015(3) 0.015(3) 0.006(3)
C33 0.056(4) 0.064(5) 0.036(3) -0.011(3) 0.002(3) 0.004(3)
C34 0.039(3) 0.074(5) 0.024(3) 0.002(3) -0.008(2) 0.005(3)
C35 0.026(3) 0.062(4) 0.039(3) 0.015(3) 0.001(2) -0.002(3)
C36 0.035(3) 0.073(5) 0.051(4) 0.026(4) 0.001(3) 0.007(3)
C37 0.044(4) 0.069(5) 0.079(5) 0.032(4) 0.016(4) 0.024(3)
C38 0.050(3) 0.063(5) 0.068(5) 0.019(4) 0.027(3) 0.025(3)
C39 0.031(3) 0.056(4) 0.051(4) 0.009(3) 0.014(3) 0.011(3)
C40 0.021(2) 0.031(3) 0.026(3) 0.006(2) 0.0007(19) 0.010(2)
C41 0.033(3) 0.035(3) 0.037(3) 0.000(2) 0.006(2) 0.003(2)
C42 0.059(4) 0.039(4) 0.040(3) 0.002(3) 0.015(3) 0.015(3)
C43 0.058(4) 0.043(4) 0.047(4) 0.003(3) 0.032(3) 0.003(3)
C44 0.037(3) 0.033(3) 0.050(4) 0.005(3) 0.017(3) -0.001(2)
C45 0.027(2) 0.025(3) 0.034(3) 0.005(2) 0.007(2) 0.005(2)
C46 0.018(2) 0.031(3) 0.037(3) 0.006(2) 0.001(2) 0.005(2)
O1 0.0300(17) 0.036(2) 0.0229(18) 0.0002(15) 0.0038(14) -0.0073(15)
O2 0.0356(18) 0.034(2) 0.0303(19) -0.0078(16) 0.0129(15) -0.0106(16)
O3 0.0378(19) 0.034(2) 0.038(2) -0.0089(17) 0.0126(16) -0.0103(17)
O4 0.0257(16) 0.041(2) 0.0301(19) -0.0002(16) 0.0033(14) -0.0030(15)
O5 0.0244(17) 0.048(2) 0.036(2) -0.0058(17) 0.0066(15) -0.0125(16)
O6 0.0308(18) 0.042(2) 0.050(2) -0.0072(18) 0.0088(17) -0.0119(17)
Cl1 0.0395(18) 0.073(3) 0.034(2) -0.0011(19) 0.0078(13) -0.0072(15)
O7 0.119(10) 0.218(16) 0.091(8) -0.079(9) -0.028(8) -0.049(11)
O8 0.149(11) 0.075(8) 0.098(7) 0.034(6) 0.078(7) 0.043(7)
O9 0.049(4) 0.059(6) 0.087(7) 0.003(5) 0.022(4) 0.004(4)
O10 0.063(6) 0.067(6) 0.110(8) 0.020(5) 0.033(5) 0.025(5)
Cl1A 0.272(13) 0.089(7) 0.049(5) -0.004(4) 0.013(7) -0.066(8)
O7A 0.39(3) 0.26(3) 0.093(16) -0.076(14) 0.065(18) -0.02(3)
O8A 0.26(3) 0.149(18) 0.22(2) 0.101(17) 0.074(19) -0.007(17)
O9A 0.34(2) 0.16(2) 0.14(2) -0.055(15) -0.067(17) 0.029(18)
O10A 0.40(3) 0.111(17) 0.161(19) -0.060(13) -0.06(2) -0.091(19)
Cl2 0.0290(6) 0.0407(8) 0.0411(8) 0.0019(6) 0.0025(5) -0.0012(6)
O11 0.079(3) 0.060(4) 0.135(5) -0.030(3) -0.007(3) 0.023(3)
O12 0.0272(18) 0.069(3) 0.097(3) 0.044(3) -0.001(2) -0.007(2)
O13 0.069(3) 0.105(4) 0.044(3) -0.009(3) 0.003(2) 0.008(3)
O14 0.044(2) 0.148(5) 0.081(3) 0.057(3) 0.015(2) -0.013(3)
O15 0.054(2) 0.041(3) 0.104(4) 0.014(2) 0.038(2) 0.007(2)
O16 0.054(4) 0.495(18) 0.304(11) 0.328(13) 0.007(5) 0.011(6)
O17 0.107(5) 0.218(9) 0.187(8) 0.046(7) 0.049(5) -0.018(6)

loop_
_geom_bond_atom_site_label_1
_geom_bond_atom_site_label_2
_geom_bond_distance
_geom_bond_site_symmetry_2
_geom_bond_publ_flag
Fe1 O1 1.877(3) . ?
Fe1 O2 1.917(3) . ?
Fe1 N4 2.136(4) . ?
Fe1 N1 2.166(4) . ?
Fe1 N2 2.172(4) . ?
Fe1 N3 2.199(4) . ?
Fe2 O4 1.872(3) . ?
Fe2 O5 1.915(3) . ?
Fe2 N5 2.134(4) . ?
Fe2 N8 2.145(4) . ?
Fe2 N6 2.184(4) . ?
Fe2 N7 2.182(4) . ?
N1 C5 1.337(6) . ?
N1 C1 1.357(6) . ?
N2 C6 1.485(6) . ?
N2 C7 1.481(5) . ?
N2 C8 1.495(6) . ?
N3 C11 1.484(7) . ?
N3 C10 1.493(6) . ?
N3 C9 1.496(6) . ?
N4 C16 1.350(6) . ?
N4 C12 1.349(6) . ?
N5 C24 1.351(6) . ?
N5 C28 1.352(6) . ?
N6 C33 1.485(7) . ?
N6 C34 1.487(6) . ?
N6 C32 1.499(7) . ?
N7 C29 1.473(6) . ?
N7 C31 1.489(6) . ?
N7 C30 1.482(7) . ?
N8 C35 1.336(6) . ?
N8 C39 1.348(7) . ?
C1 C2 1.362(7) . ?
C1 H1 0.9500 . ?
C2 C3 1.362(8) . ?
C2 H2 0.9500 . ?
C3 C4 1.378(7) . ?
C3 H3 0.9500 . ?
C4 C5 1.378(7) . ?
C4 H4 0.9500 . ?
C5 C6 1.512(6) . ?
C6 H6A 0.9900 . ?
C6 H6B 0.9900 . ?
C7 H7A 0.9800 . ?
C7 H7B 0.9800 . ?
C7 H7C 0.9800 . ?
C8 C9 1.506(7) . ?
C8 H8A 0.9900 . ?
C8 H8B 0.9900 . ?
C9 H9A 0.9900 . ?
C9 H9B 0.9900 . ?
C10 H10A 0.9800 . ?
C10 H10B 0.9800 . ?
C10 H10C 0.9800 . ?
C11 C12 1.496(7) . ?
C11 H11A 0.9900 . ?
C11 H11B 0.9900 . ?
C12 C13 1.383(8) . ?
C13 C14 1.398(8) . ?
C13 H13 0.9500 . ?
C14 C15 1.354(8) . ?
C14 H14 0.9500 . ?
C15 C16 1.369(7) . ?
C15 H15 0.9500 . ?
C16 H16 0.9500 . ?
C17 O1 1.328(5) . ?
C17 C18 1.396(6) . ?
C17 C22 1.424(6) . ?
C18 C19 1.373(7) . ?
C18 H18 0.9500 . ?
C19 C20 1.380(7) . ?
C19 H19 0.9500 . ?
C20 C21 1.392(7) . ?
C20 H20 0.9500 . ?
C21 C22 1.388(6) . ?
C21 H21 0.9500 . ?
C22 C23 1.502(6) . ?
C23 O3 1.225(5) . ?
C23 O2 1.306(6) . ?
C24 C25 1.376(7) . ?
C24 H24 0.9500 . ?
C25 C26 1.373(8) . ?
C25 H25 0.9500 . ?
C26 C27 1.369(8) . ?
C26 H26 0.9500 . ?
C27 C28 1.377(7) . ?
C27 H27 0.9500 . ?
C28 C29 1.494(7) . ?
C29 H29A 0.9900 . ?
C29 H29B 0.9900 . ?
C30 H30A 0.9800 . ?
C30 H30B 0.9800 . ?
C30 H30C 0.9800 . ?
C31 C32 1.507(7) . ?
C31 H31A 0.9900 . ?
C31 H31B 0.9900 . ?
C32 H32A 0.9900 . ?
C32 H32B 0.9900 . ?
C33 H33A 0.9800 . ?
C33 H33B 0.9800 . ?
C33 H33C 0.9800 . ?
C34 C35 1.490(8) . ?
C34 H34A 0.9900 . ?
C34 H34B 0.9900 . ?
C35 C36 1.387(8) . ?
C36 C37 1.370(9) . ?
C36 H36 0.9500 . ?
C37 C38 1.362(9) . ?
C37 H37 0.9500 . ?
C38 C39 1.363(8) . ?
C38 H38 0.9500 . ?
C39 H39 0.9500 . ?
C40 O4 1.335(5) . ?
C40 C41 1.392(7) . ?
C40 C45 1.410(6) . ?
C41 C42 1.383(7) . ?
C41 H41 0.9500 . ?
C42 C43 1.377(8) . ?
C42 H42 0.9500 . ?
C43 C44 1.365(7) . ?
C43 H43 0.9500 . ?
C44 C45 1.399(6) . ?
C44 H44 0.9500 . ?
C45 C46 1.498(7) . ?
C46 O6 1.219(5) . ?
C46 O5 1.308(5) . ?
Cl1 O7 1.403(9) . ?
Cl1 O8 1.393(9) . ?
Cl1 O10 1.472(10) . ?
Cl1 O9 1.444(8) . ?
Cl1A O9A 1.230(16) . ?
Cl1A O8A 1.297(17) . ?
Cl1A O7A 1.325(16) . ?
Cl1A O10A 1.332(17) . ?
Cl2 O14 1.401(4) . ?
Cl2 O13 1.410(4) . ?
Cl2 O12 1.422(4) . ?
Cl2 O11 1.424(5) . ?
O15 H15A 0.8400 . ?
O15 H15B 0.8400 . ?
O16 H16A 0.8298 . ?
O16 H16B 0.8503 . ?
O17 H17B 0.8400 . ?
O17 H17A 0.8194 . ?
